data_4115153
loop_
_publ_author_name
'Paul W. Baures'
'Alicia M. Beatty'
'Muthu Dhanasekaran'
'Brian A. Helfrich'
'Waleska P\'erez-Segarra'
'John Desper'

_publ_section_title
;
 Solution and Solid-State Models of Peptide CH...O Hydrogen Bonds
;
_journal_name_full 'Journal of the American Chemical Society'
_journal_page_first 11315
_journal_page_last 11323
_journal_paper_doi 10.1021/ja0257366
_journal_volume 124
_journal_year 2002
_chemical_formula_moiety
;
C12 H15 N O3
;
_chemical_formula_sum 'C12 H15 N O3'
_chemical_formula_weight 221.25
_chemical_name_systematic
;
N-(phenylacetyl)glycine ethyl ester
;
_space_group_IT_number 33
_symmetry_cell_setting orthorhombic
_symmetry_space_group_name_Hall 'P 2c -2n'
_symmetry_space_group_name_H-M 'P n a 21'
_atom_sites_solution_hydrogens geom
_atom_sites_solution_primary direct
_atom_sites_solution_secondary difmap
_audit_creation_method SHELXL-97
_cell_angle_alpha 90.00
_cell_angle_beta 90.00
_cell_angle_gamma 90.00
_cell_formula_units_Z 4
_cell_length_a 9.9748(18)
_cell_length_b 12.130(2)
_cell_length_c 9.5533(16)
_cell_measurement_reflns_used 833
_cell_measurement_temperature 203(2)
_cell_measurement_theta_max 27.1
_cell_measurement_theta_min 2.7
_cell_volume 1155.9(3)
_computing_cell_refinement 'Bruker SMART'
_computing_data_collection 'Bruker SMART'
_computing_data_reduction 'Bruker SHELXTL'
_computing_molecular_graphics 'Bruker SHELXTL'
_computing_publication_material 'Bruker SHELXTL'
_computing_structure_refinement 'SHELXL-97 (Sheldrick, 1997)'
_computing_structure_solution 'SHELXS-97 (Sheldrick, 1990)'
_diffrn_ambient_temperature 203(2)
_diffrn_measured_fraction_theta_full 0.954
_diffrn_measured_fraction_theta_max 0.954
_diffrn_measurement_device_type 'CCD area detector'
_diffrn_measurement_method 'phi and omega scans'
_diffrn_radiation_monochromator graphite
_diffrn_radiation_source 'fine-focus sealed tube'
_diffrn_radiation_type MoK\a
_diffrn_radiation_wavelength 0.71073
_diffrn_reflns_av_R_equivalents 0.0314
_diffrn_reflns_av_sigmaI/netI 0.0297
_diffrn_reflns_limit_h_max 13
_diffrn_reflns_limit_h_min 0
_diffrn_reflns_limit_k_max 15
_diffrn_reflns_limit_k_min 0
_diffrn_reflns_limit_l_max 12
_diffrn_reflns_limit_l_min 0
_diffrn_reflns_number 7932
_diffrn_reflns_theta_full 28.26
_diffrn_reflns_theta_max 28.26
_diffrn_reflns_theta_min 2.64
_exptl_absorpt_coefficient_mu 0.092
_exptl_absorpt_correction_type none
_exptl_crystal_colour colorless
_exptl_crystal_density_diffrn 1.271
_exptl_crystal_description prism
_exptl_crystal_F_000 472
_exptl_crystal_size_max 0.50
_exptl_crystal_size_mid 0.20
_exptl_crystal_size_min 0.10
_refine_diff_density_max 0.114
_refine_diff_density_min -0.160
_refine_diff_density_rms 0.035
_refine_ls_extinction_method none
_refine_ls_goodness_of_fit_ref 1.079
_refine_ls_hydrogen_treatment mixed
_refine_ls_matrix_type full
_refine_ls_number_parameters 145
_refine_ls_number_reflns 1445
_refine_ls_number_restraints 1
_refine_ls_restrained_S_all 1.079
_refine_ls_R_factor_all 0.0487
_refine_ls_R_factor_gt 0.0333
_refine_ls_shift/su_max 0.000
_refine_ls_shift/su_mean 0.000
_refine_ls_structure_factor_coef Fsqd
_refine_ls_weighting_details 'calc w=1/[\s^2^(Fo^2^)+(0.0360P)^2^+0.0000P] where P=(Fo^2^+2Fc^2^)/3'
_refine_ls_weighting_scheme calc
_refine_ls_wR_factor_gt 0.0688
_refine_ls_wR_factor_ref 0.0732
_reflns_number_gt 1106
_reflns_number_total 1445
_reflns_threshold_expression >2sigma(I)
_cod_data_source_file ja0257366_s2_3.cif
_cod_data_source_block Glycine-N-(phenylacetyl)_ethyl_ester_(3).
_cod_database_code 4115153

loop_
_symmetry_equiv_pos_as_xyz
'x, y, z'
'-x, -y, z+1/2'
'x+1/2, -y+1/2, z'
'-x+1/2, y+1/2, z+1/2'

loop_
_atom_site_label
_atom_site_type_symbol
_atom_site_fract_x
_atom_site_fract_y
_atom_site_fract_z
_atom_site_U_iso_or_equiv
_atom_site_adp_type
_atom_site_occupancy
_atom_site_symmetry_multiplicity
_atom_site_calc_flag
_atom_site_refinement_flags
O8 O 0.49696(15) 0.00697(12) 0.00467(14) 0.0394(4) Uani 1 1 d .
O11 O 0.33255(15) 0.22644(13) -0.12897(16) 0.0443(4) Uani 1 1 d .
O12 O 0.17166(14) 0.13904(11) -0.00775(16) 0.0401(4) Uani 1 1 d .
N9 N 0.42642(18) 0.01649(15) -0.21638(16) 0.0343(4) Uani 1 1 d .
H9 H 0.4508 0.0307 -0.3103 0.041 Uiso 1 1 d R
C1 C 0.75836(19) -0.06787(16) -0.08089(19) 0.0310(4) Uani 1 1 d .
C2 C 0.8788(2) -0.02170(17) -0.0374(2) 0.0370(5) Uani 1 1 d .
H2 H 0.9022 0.0498 -0.0663 0.044 Uiso 1 1 calc R
C3 C 0.9646(2) -0.0809(2) 0.0485(2) 0.0435(6) Uani 1 1 d .
H3 H 1.0457 -0.0487 0.0775 0.052 Uiso 1 1 calc R
C4 C 0.9333(2) -0.1854(2) 0.0918(2) 0.0435(6) Uani 1 1 d .
H4 H 0.9918 -0.2247 0.1506 0.052 Uiso 1 1 calc R
C5 C 0.8146(2) -0.23201(18) 0.0478(2) 0.0424(5) Uani 1 1 d .
H5 H 0.7926 -0.3041 0.0759 0.051 Uiso 1 1 calc R
C6 C 0.7274(2) -0.17376(17) -0.0372(2) 0.0374(5) Uani 1 1 d .
H6 H 0.6464 -0.2064 -0.0656 0.045 Uiso 1 1 calc R
C7 C 0.6655(2) -0.00481(17) -0.1762(2) 0.0354(5) Uani 1 1 d .
H7A H 0.6631 -0.0417 -0.2674 0.043 Uiso 1 1 calc R
H7B H 0.7023 0.0693 -0.1907 0.043 Uiso 1 1 calc R
C8 C 0.5233(2) 0.00573(16) -0.1216(2) 0.0309(5) Uani 1 1 d .
C10 C 0.2905(2) 0.03410(18) -0.1708(2) 0.0346(5) Uani 1 1 d .
H10A H 0.2657 -0.0242 -0.1047 0.042 Uiso 1 1 calc R
H10B H 0.2306 0.0286 -0.2518 0.042 Uiso 1 1 calc R
C11 C 0.2704(2) 0.14450(17) -0.1018(2) 0.0328(5) Uani 1 1 d .
C13 C 0.1324(3) 0.2428(2) 0.0568(3) 0.0601(8) Uani 1 1 d .
H13A H 0.0970 0.2931 -0.0145 0.072 Uiso 1 1 calc R
H13B H 0.2104 0.2777 0.1007 0.072 Uiso 1 1 calc R
C14 C 0.0285(2) 0.2203(2) 0.1634(2) 0.0462(6) Uani 1 1 d .
H14A H -0.0485 0.1861 0.1191 0.055 Uiso 1 1 calc R
H14B H 0.0014 0.2890 0.2070 0.055 Uiso 1 1 calc R
H14C H 0.0645 0.1711 0.2340 0.055 Uiso 1 1 calc R

loop_
_atom_site_aniso_label
_atom_site_aniso_U_11
_atom_site_aniso_U_22
_atom_site_aniso_U_33
_atom_site_aniso_U_23
_atom_site_aniso_U_13
_atom_site_aniso_U_12
O8 0.0397(8) 0.0585(10) 0.0201(6) 0.0007(6) -0.0007(6) 0.0073(7)
O11 0.0432(10) 0.0425(9) 0.0472(9) 0.0002(7) 0.0070(8) -0.0054(7)
O12 0.0364(8) 0.0369(8) 0.0470(8) -0.0029(7) 0.0095(8) 0.0026(6)
N9 0.0359(10) 0.0487(11) 0.0182(8) 0.0000(7) 0.0006(7) 0.0072(8)
C1 0.0298(11) 0.0365(10) 0.0268(10) -0.0014(8) 0.0040(9) 0.0030(9)
C2 0.0351(11) 0.0390(11) 0.0368(11) -0.0017(9) 0.0053(10) -0.0026(9)
C3 0.0292(12) 0.0568(16) 0.0445(13) -0.0016(11) 0.0000(11) -0.0008(11)
C4 0.0377(13) 0.0542(14) 0.0387(11) 0.0036(11) 0.0029(10) 0.0159(12)
C5 0.0503(15) 0.0355(12) 0.0414(12) 0.0049(10) 0.0069(12) 0.0039(10)
C6 0.0377(11) 0.0399(11) 0.0348(11) 0.0005(10) 0.0013(10) -0.0033(10)
C7 0.0375(12) 0.0446(13) 0.0242(9) 0.0018(9) 0.0051(9) 0.0008(10)
C8 0.0393(13) 0.0328(11) 0.0207(9) -0.0006(8) 0.0007(9) 0.0038(9)
C10 0.0342(12) 0.0419(12) 0.0278(9) -0.0005(9) -0.0042(9) 0.0020(10)
C11 0.0281(11) 0.0385(11) 0.0317(10) 0.0010(9) -0.0024(9) 0.0040(9)
C13 0.0532(16) 0.0419(14) 0.085(2) -0.0151(13) 0.0269(16) 0.0027(12)
C14 0.0485(15) 0.0493(15) 0.0408(12) -0.0066(10) 0.0021(11) 0.0137(11)

loop_
_atom_type_symbol
_atom_type_description
_atom_type_scat_dispersion_real
_atom_type_scat_dispersion_imag
_atom_type_scat_source
C C 0.0033 0.0016 'International Tables Vol C Tables 4.2.6.8 and 6.1.1.4'
H H 0.0000 0.0000 'International Tables Vol C Tables 4.2.6.8 and 6.1.1.4'
N N 0.0061 0.0033 'International Tables Vol C Tables 4.2.6.8 and 6.1.1.4'
O O 0.0106 0.0060 'International Tables Vol C Tables 4.2.6.8 and 6.1.1.4'

loop_
_geom_angle_atom_site_label_1
_geom_angle_atom_site_label_2
_geom_angle_atom_site_label_3
_geom_angle
C11 O12 C13 116.16(17)
C8 N9 C10 119.52(16)
C6 C1 C2 118.46(19)
C6 C1 C7 121.03(18)
C2 C1 C7 120.49(18)
C3 C2 C1 120.1(2)
C4 C3 C2 121.2(2)
C3 C4 C5 118.9(2)
C4 C5 C6 120.6(2)
C5 C6 C1 120.7(2)
C1 C7 C8 114.16(16)
O8 C8 N9 120.6(2)
O8 C8 C7 122.45(19)
N9 C8 C7 116.95(16)
N9 C10 C11 112.93(17)
O11 C11 O12 124.63(19)
O11 C11 C10 124.93(19)
O12 C11 C10 110.43(17)
O12 C13 C14 108.75(19)

loop_
_geom_bond_atom_site_label_1
_geom_bond_atom_site_label_2
_geom_bond_distance
O8 C8 1.234(2)
O11 C11 1.200(2)
O12 C11 1.334(2)
O12 C13 1.455(3)
N9 C8 1.331(3)
N9 C10 1.440(3)
C1 C6 1.385(3)
C1 C2 1.389(3)
C1 C7 1.507(3)
C2 C3 1.386(3)
C3 C4 1.370(3)
C4 C5 1.378(3)
C5 C6 1.384(3)
C7 C8 1.517(3)
C10 C11 1.506(3)
C13 C14 1.478(3)

loop_
_geom_torsion_atom_site_label_1
_geom_torsion_atom_site_label_2
_geom_torsion_atom_site_label_3
_geom_torsion_atom_site_label_4
_geom_torsion
C6 C1 C2 C3 -0.5(3)
C7 C1 C2 C3 -179.00(19)
C1 C2 C3 C4 0.2(3)
C2 C3 C4 C5 0.4(3)
C3 C4 C5 C6 -0.9(3)
C4 C5 C6 C1 0.6(3)
C2 C1 C6 C5 0.0(3)
C7 C1 C6 C5 178.57(19)
C6 C1 C7 C8 55.3(2)
C2 C1 C7 C8 -126.2(2)
C10 N9 C8 O8 2.5(3)
C10 N9 C8 C7 -175.94(18)
C1 C7 C8 O8 29.1(3)
C1 C7 C8 N9 -152.51(18)
C8 N9 C10 C11 67.5(2)
C13 O12 C11 O11 4.8(3)
C13 O12 C11 C10 -174.0(2)
N9 C10 C11 O11 30.2(3)
N9 C10 C11 O12 -150.99(16)
C11 O12 C13 C14 -176.61(19)

loop_
_cod_related_entry_id
_cod_related_entry_database
_cod_related_entry_code
1 ChemSpider 208795
